data_4063746
loop_
_publ_author_name
'Srivastava, Kriti'
'Shah, Poonam'
'Singh, Harkesh B.'
'Butcher, Ray J.'

_publ_section_title
;
 Isolation and Structural Characterization of Some Aryltellurium Halides
 and Their Hydrolyzed Products Stabilized by an Intramolecular
 Te&#x00B7;&#x00B7;&#x00B7;N Interaction
;
_journal_issue 3
_journal_name_full Organometallics
_journal_page_first 534
_journal_paper_doi 10.1021/om1009022
_journal_volume 30
_journal_year 2011
_chemical_formula_moiety 'C54 H42 N8 O2 Te2'
_chemical_formula_sum 'C54 H42 N8 O2 Te2'
_chemical_formula_weight 1090.16
_chemical_name_systematic
; 
 ? 
;
_space_group_IT_number 2
_symmetry_cell_setting triclinic
_symmetry_space_group_name_Hall '-P 1'
_symmetry_space_group_name_H-M 'P -1'
_atom_sites_solution_hydrogens geom
_atom_sites_solution_primary direct
_atom_sites_solution_secondary difmap
_audit_creation_method SHELXL-97
_cell_angle_alpha 74.141(8)
_cell_angle_beta 71.057(8)
_cell_angle_gamma 68.848(10)
_cell_formula_units_Z 1
_cell_length_a 10.7072(11)
_cell_length_b 11.0754(12)
_cell_length_c 11.2912(9)
_cell_measurement_reflns_used 5171
_cell_measurement_temperature 110(2)
_cell_measurement_theta_max 32.7771
_cell_measurement_theta_min 4.9933
_cell_volume 1162.5(2)
_computing_cell_refinement
;
CrysAlisPro, Oxford Diffraction Ltd.,
Version 1.171.33.34d (release 27-02-2009 CrysAlis171 .NET)
(compiled Feb 27 2009,15:38:38)
;
_computing_data_collection
;
CrysAlisPro, Oxford Diffraction Ltd.,
Version 1.171.33.34d (release 27-02-2009 CrysAlis171 .NET)
(compiled Feb 27 2009,15:38:38)
;
_computing_data_reduction
;
CrysAlisPro, Oxford Diffraction Ltd.,
Version 1.171.33.34d (release 27-02-2009 CrysAlis171 .NET)
(compiled Feb 27 2009,15:38:38)
;
_computing_molecular_graphics 'SHELXTL (Sheldrick, 2008)'
_computing_publication_material SHELXTL
_computing_structure_refinement 'SHELXL-97 (Sheldrick, 2008)'
_computing_structure_solution 'SHELXS-97 (Sheldrick, 2008)'
_diffrn_ambient_temperature 110(2)
_diffrn_detector_area_resol_mean 10.5081
_diffrn_measured_fraction_theta_full 0.990
_diffrn_measured_fraction_theta_max 0.887
_diffrn_measurement_device_type
; 
Goniometer Xcalibur, detector: Ruby (Gemini Mo)
;
_diffrn_measurement_method '\w scans'
_diffrn_radiation_monochromator graphite
_diffrn_radiation_source 'Enhance (Mo) X-ray Source'
_diffrn_radiation_type MoK\a
_diffrn_radiation_wavelength 0.71073
_diffrn_reflns_av_R_equivalents 0.1042
_diffrn_reflns_av_sigmaI/netI 0.1606
_diffrn_reflns_limit_h_max 16
_diffrn_reflns_limit_h_min -15
_diffrn_reflns_limit_k_max 15
_diffrn_reflns_limit_k_min -16
_diffrn_reflns_limit_l_max 17
_diffrn_reflns_limit_l_min -15
_diffrn_reflns_number 14310
_diffrn_reflns_theta_full 25.00
_diffrn_reflns_theta_max 32.84
_diffrn_reflns_theta_min 5.01
_exptl_absorpt_coefficient_mu 1.307
_exptl_absorpt_correction_T_max 1.00000
_exptl_absorpt_correction_T_min 0.89723
_exptl_absorpt_correction_type multi-scan
_exptl_absorpt_process_details
;
CrysAlisPro, Oxford Diffraction Ltd.,
Version 1.171.33.34d (release 27-02-2009 CrysAlis171 .NET)
(compiled Feb 27 2009,15:38:38)
Empirical absorption correction using spherical harmonics,
 implemented in SCALE3 ABSPACK scaling algorithm.
;
_exptl_crystal_colour orange
_exptl_crystal_density_diffrn 1.557
_exptl_crystal_density_method 'not measured'
_exptl_crystal_description chunk
_exptl_crystal_F_000 542
_exptl_crystal_size_max 0.44
_exptl_crystal_size_mid 0.27
_exptl_crystal_size_min 0.11
_refine_diff_density_max 3.568
_refine_diff_density_min -2.493
_refine_diff_density_rms 0.287
_refine_ls_extinction_method none
_refine_ls_goodness_of_fit_ref 1.093
_refine_ls_hydrogen_treatment constr
_refine_ls_matrix_type full
_refine_ls_number_parameters 298
_refine_ls_number_reflns 7678
_refine_ls_number_restraints 0
_refine_ls_restrained_S_all 1.093
_refine_ls_R_factor_all 0.1497
_refine_ls_R_factor_gt 0.0945
_refine_ls_shift/su_max 0.000
_refine_ls_shift/su_mean 0.000
_refine_ls_structure_factor_coef Fsqd
_refine_ls_weighting_details 'calc w=1/[\s^2^(Fo^2^)+(0.0677P)^2^+17.7659P] where P=(Fo^2^+2Fc^2^)/3'
_refine_ls_weighting_scheme calc
_refine_ls_wR_factor_gt 0.2095
_refine_ls_wR_factor_ref 0.2331
_reflns_number_gt 5086
_reflns_number_total 7678
_reflns_threshold_expression I>2\s(I)
_cod_data_source_file om1009022_si_002.cif
_cod_data_source_block azo-te2
_cod_database_code 4063746

loop_
_symmetry_equiv_pos_as_xyz
'x, y, z'
'-x, -y, -z'

loop_
_atom_site_label
_atom_site_type_symbol
_atom_site_fract_x
_atom_site_fract_y
_atom_site_fract_z
_atom_site_U_iso_or_equiv
_atom_site_adp_type
_atom_site_occupancy
_atom_site_symmetry_multiplicity
_atom_site_calc_flag
_atom_site_refinement_flags
Te Te 0.55270(6) 0.86061(6) 0.60494(5) 0.01531(15) Uani 1 1 d .
O1 O 0.6128(6) 1.0035(6) 0.4032(5) 0.0222(12) Uani 1 1 d .
N1A N 0.5710(7) 0.8048(7) 0.8829(6) 0.0187(13) Uani 1 1 d .
N2A N 0.5836(8) 0.8072(8) 0.9895(7) 0.0248(15) Uani 1 1 d .
N1B N 0.7440(7) 0.5523(7) 0.5268(6) 0.0206(14) Uani 1 1 d .
N2B N 0.7476(7) 0.6092(7) 0.6069(6) 0.0185(13) Uani 1 1 d .
C1A C 0.4499(8) 0.7490(8) 0.7726(7) 0.0177(15) Uani 1 1 d .
C2A C 0.3492(9) 0.6980(9) 0.7724(8) 0.0212(17) Uani 1 1 d .
H2AA H 0.3267 0.7074 0.6950 0.025 Uiso 1 1 calc R
C3A C 0.2812(10) 0.6335(9) 0.8839(9) 0.0275(19) Uani 1 1 d .
H3AA H 0.2128 0.5987 0.8822 0.033 Uiso 1 1 calc R
C4A C 0.3122(10) 0.6190(9) 0.9989(8) 0.0255(18) Uani 1 1 d .
H4AA H 0.2670 0.5724 1.0747 0.031 Uiso 1 1 calc R
C5A C 0.4086(10) 0.6727(9) 1.0015(8) 0.0263(19) Uani 1 1 d .
H5AA H 0.4286 0.6652 1.0797 0.032 Uiso 1 1 calc R
C6A C 0.4772(8) 0.7385(8) 0.8889(7) 0.0168(15) Uani 1 1 d .
C7A C 0.6718(9) 0.8823(9) 0.9807(8) 0.0227(17) Uani 1 1 d .
C8A C 0.6800(10) 0.8929(9) 1.0989(8) 0.0254(18) Uani 1 1 d .
H8AA H 0.6316 0.8502 1.1755 0.031 Uiso 1 1 calc R
C9A C 0.7600(10) 0.9669(10) 1.1028(9) 0.030(2) Uani 1 1 d .
H9AA H 0.7664 0.9748 1.1821 0.036 Uiso 1 1 calc R
C10A C 0.8299(10) 1.0285(10) 0.9898(10) 0.032(2) Uani 1 1 d .
H10A H 0.8825 1.0805 0.9922 0.038 Uiso 1 1 calc R
C11A C 0.8237(10) 1.0149(11) 0.8732(10) 0.031(2) Uani 1 1 d .
H11A H 0.8744 1.0551 0.7964 0.038 Uiso 1 1 calc R
C12A C 0.7433(10) 0.9425(10) 0.8691(9) 0.029(2) Uani 1 1 d .
H12A H 0.7376 0.9344 0.7896 0.034 Uiso 1 1 calc R
C1B C 0.5418(9) 0.7454(8) 0.4868(7) 0.0180(15) Uani 1 1 d .
C2B C 0.4348(8) 0.7994(8) 0.4244(7) 0.0175(15) Uani 1 1 d .
H2BA H 0.3707 0.8832 0.4375 0.021 Uiso 1 1 calc R
C3B C 0.4210(9) 0.7333(9) 0.3444(8) 0.0218(17) Uani 1 1 d .
H3BA H 0.3468 0.7709 0.3043 0.026 Uiso 1 1 calc R
C4B C 0.5164(10) 0.6106(9) 0.3219(8) 0.0259(19) Uani 1 1 d .
H4BA H 0.5077 0.5649 0.2665 0.031 Uiso 1 1 calc R
C5B C 0.6234(10) 0.5573(9) 0.3821(8) 0.0257(18) Uani 1 1 d .
H5BA H 0.6897 0.4752 0.3665 0.031 Uiso 1 1 calc R
C6B C 0.6345(8) 0.6233(8) 0.4653(7) 0.0179(15) Uani 1 1 d .
C7B C 0.8541(9) 0.5375(9) 0.6727(8) 0.0209(16) Uani 1 1 d .
C8B C 0.9312(10) 0.4050(10) 0.6662(9) 0.029(2) Uani 1 1 d .
H8BA H 0.9173 0.3584 0.6147 0.035 Uiso 1 1 calc R
C9B C 1.0287(11) 0.3448(10) 0.7379(10) 0.034(2) Uani 1 1 d .
H9BA H 1.0830 0.2560 0.7341 0.041 Uiso 1 1 calc R
C10B C 1.0479(9) 0.4108(11) 0.8139(9) 0.032(2) Uani 1 1 d .
H10B H 1.1143 0.3670 0.8626 0.039 Uiso 1 1 calc R
C11B C 0.9713(10) 0.5407(11) 0.8201(9) 0.031(2) Uani 1 1 d .
H11B H 0.9858 0.5862 0.8724 0.037 Uiso 1 1 calc R
C12B C 0.8732(9) 0.6048(9) 0.7497(8) 0.0249(18) Uani 1 1 d .
H12B H 0.8196 0.6937 0.7542 0.030 Uiso 1 1 calc R
C1S C 0.9597(12) 1.1222(11) 0.4260(12) 0.043(3) Uani 1 1 d .
H1SA H 0.9315 1.2066 0.3760 0.051 Uiso 1 1 calc R
C2S C 1.0526(11) 1.0975(12) 0.4970(11) 0.039(3) Uani 1 1 d .
H2SA H 1.0897 1.1646 0.4942 0.046 Uiso 1 1 calc R
C3S C 0.9079(11) 1.0244(13) 0.4279(11) 0.043(3) Uani 1 1 d .
H3SA H 0.8454 1.0404 0.3779 0.051 Uiso 1 1 calc R

loop_
_atom_site_aniso_label
_atom_site_aniso_U_11
_atom_site_aniso_U_22
_atom_site_aniso_U_33
_atom_site_aniso_U_23
_atom_site_aniso_U_13
_atom_site_aniso_U_12
Te 0.0196(3) 0.0119(2) 0.0154(2) 0.00073(16) -0.00995(17) -0.00324(18)
O1 0.030(3) 0.018(3) 0.016(3) 0.001(2) -0.006(2) -0.006(3)
N1A 0.022(3) 0.018(3) 0.015(3) 0.002(2) -0.009(3) -0.004(3)
N2A 0.030(4) 0.021(4) 0.022(3) -0.001(3) -0.012(3) -0.005(3)
N1B 0.018(3) 0.019(4) 0.020(3) -0.001(3) -0.008(3) 0.001(3)
N2B 0.019(3) 0.019(4) 0.015(3) -0.002(3) -0.007(3) -0.002(3)
C1A 0.017(4) 0.014(4) 0.018(3) -0.002(3) -0.003(3) -0.001(3)
C2A 0.028(4) 0.022(4) 0.018(4) -0.003(3) -0.005(3) -0.013(4)
C3A 0.025(5) 0.023(5) 0.034(5) 0.002(4) -0.008(4) -0.011(4)
C4A 0.030(5) 0.017(4) 0.024(4) 0.006(3) -0.007(4) -0.006(4)
C5A 0.027(5) 0.026(5) 0.020(4) 0.001(3) -0.007(3) -0.003(4)
C6A 0.015(4) 0.014(4) 0.018(3) 0.000(3) -0.008(3) 0.001(3)
C7A 0.020(4) 0.023(4) 0.024(4) -0.007(3) -0.013(3) 0.003(3)
C8A 0.027(5) 0.027(5) 0.022(4) -0.004(3) -0.011(3) -0.003(4)
C9A 0.031(5) 0.029(5) 0.033(5) -0.011(4) -0.020(4) 0.003(4)
C10A 0.027(5) 0.028(5) 0.045(6) -0.011(4) -0.017(4) -0.004(4)
C11A 0.027(5) 0.036(6) 0.033(5) -0.006(4) -0.008(4) -0.012(4)
C12A 0.035(5) 0.031(5) 0.024(4) -0.002(4) -0.012(4) -0.012(4)
C1B 0.028(4) 0.019(4) 0.012(3) -0.001(3) -0.005(3) -0.015(3)
C2B 0.016(4) 0.008(3) 0.021(4) 0.002(3) -0.008(3) 0.004(3)
C3B 0.029(4) 0.019(4) 0.021(4) 0.007(3) -0.017(3) -0.011(4)
C4B 0.042(5) 0.022(4) 0.019(4) 0.001(3) -0.015(4) -0.012(4)
C5B 0.033(5) 0.023(5) 0.023(4) -0.005(3) -0.013(4) -0.005(4)
C6B 0.020(4) 0.013(4) 0.017(3) 0.003(3) -0.011(3) 0.000(3)
C7B 0.021(4) 0.025(4) 0.018(3) 0.003(3) -0.010(3) -0.009(4)
C8B 0.034(5) 0.029(5) 0.023(4) -0.001(4) -0.014(4) -0.004(4)
C9B 0.031(5) 0.023(5) 0.034(5) 0.001(4) -0.013(4) 0.009(4)
C10B 0.017(4) 0.038(6) 0.032(5) -0.002(4) -0.014(4) 0.009(4)
C11B 0.026(5) 0.042(6) 0.030(5) -0.003(4) -0.013(4) -0.012(4)
C12B 0.022(4) 0.023(4) 0.027(4) -0.002(3) -0.010(3) -0.001(4)
C1S 0.039(6) 0.029(6) 0.053(7) -0.001(5) -0.010(5) -0.008(5)
C2S 0.028(5) 0.040(6) 0.051(6) -0.016(5) 0.000(5) -0.016(5)
C3S 0.026(5) 0.059(8) 0.043(6) -0.010(6) -0.007(5) -0.013(5)

loop_
_atom_type_symbol
_atom_type_description
_atom_type_scat_dispersion_real
_atom_type_scat_dispersion_imag
_atom_type_scat_source
C C 0.0033 0.0016 'International Tables Vol C Tables 4.2.6.8 and 6.1.1.4'
H H 0.0000 0.0000 'International Tables Vol C Tables 4.2.6.8 and 6.1.1.4'
N N 0.0061 0.0033 'International Tables Vol C Tables 4.2.6.8 and 6.1.1.4'
O O 0.0106 0.0060 'International Tables Vol C Tables 4.2.6.8 and 6.1.1.4'
Te Te -0.5308 1.6751 'International Tables Vol C Tables 4.2.6.8 and 6.1.1.4'

loop_
_geom_angle_atom_site_label_1
_geom_angle_atom_site_label_2
_geom_angle_atom_site_label_3
_geom_angle
_geom_angle_site_symmetry_1
_geom_angle_site_symmetry_3
O1 Te C1B 98.4(3) 2_676 .
O1 Te C1A 91.9(3) 2_676 .
C1B Te C1A 90.8(3) . .
O1 Te O1 76.0(3) 2_676 .
C1B Te O1 83.3(2) . .
C1A Te O1 165.6(3) . .
O1 Te N2B 160.5(2) 2_676 .
C1B Te N2B 65.0(3) . .
C1A Te N2B 78.7(3) . .
O1 Te N2B 110.2(2) . .
O1 Te N1A 105.7(2) 2_676 .
C1B Te N1A 133.8(2) . .
C1A Te N1A 50.3(3) . .
O1 Te N1A 140.33(19) . .
N2B Te N1A 81.57(19) . .
Te O1 Te 104.0(3) 2_676 .
N2A N1A C6A 114.7(7) . .
N2A N1A Te 166.9(6) . .
C6A N1A Te 76.5(4) . .
N1A N2A C7A 113.3(7) . .
N2B N1B C6B 113.4(7) . .
N1B N2B C7B 114.3(7) . .
N1B N2B Te 111.5(5) . .
C7B N2B Te 134.1(5) . .
C2A C1A C6A 118.5(7) . .
C2A C1A Te 123.0(6) . .
C6A C1A Te 118.1(6) . .
C3A C2A C1A 120.7(8) . .
C3A C2A H2AA 119.7 . .
C1A C2A H2AA 119.7 . .
C2A C3A C4A 120.7(8) . .
C2A C3A H3AA 119.7 . .
C4A C3A H3AA 119.7 . .
C5A C4A C3A 119.4(8) . .
C5A C4A H4AA 120.3 . .
C3A C4A H4AA 120.3 . .
C4A C5A C6A 120.0(8) . .
C4A C5A H5AA 120.0 . .
C6A C5A H5AA 120.0 . .
C5A C6A C1A 120.6(8) . .
C5A C6A N1A 124.2(7) . .
C1A C6A N1A 115.1(7) . .
C12A C7A C8A 120.6(8) . .
C12A C7A N2A 125.3(8) . .
C8A C7A N2A 114.1(8) . .
C9A C8A C7A 119.4(9) . .
C9A C8A H8AA 120.3 . .
C7A C8A H8AA 120.3 . .
C10A C9A C8A 119.4(8) . .
C10A C9A H9AA 120.3 . .
C8A C9A H9AA 120.3 . .
C9A C10A C11A 120.7(9) . .
C9A C10A H10A 119.7 . .
C11A C10A H10A 119.7 . .
C12A C11A C10A 119.9(9) . .
C12A C11A H11A 120.0 . .
C10A C11A H11A 120.0 . .
C7A C12A C11A 119.9(9) . .
C7A C12A H12A 120.0 . .
C11A C12A H12A 120.0 . .
C6B C1B C2B 118.2(7) . .
C6B C1B Te 124.7(6) . .
C2B C1B Te 117.1(6) . .
C3B C2B C1B 121.2(8) . .
C3B C2B H2BA 119.4 . .
C1B C2B H2BA 119.4 . .
C2B C3B C4B 120.3(8) . .
C2B C3B H3BA 119.9 . .
C4B C3B H3BA 119.9 . .
C5B C4B C3B 118.8(8) . .
C5B C4B H4BA 120.6 . .
C3B C4B H4BA 120.6 . .
C4B C5B C6B 120.5(9) . .
C4B C5B H5BA 119.7 . .
C6B C5B H5BA 119.7 . .
C1B C6B C5B 121.0(8) . .
C1B C6B N1B 124.8(7) . .
C5B C6B N1B 114.1(7) . .
C12B C7B C8B 121.0(8) . .
C12B C7B N2B 115.8(8) . .
C8B C7B N2B 123.0(8) . .
C9B C8B C7B 117.6(9) . .
C9B C8B H8BA 121.2 . .
C7B C8B H8BA 121.2 . .
C10B C9B C8B 121.6(9) . .
C10B C9B H9BA 119.2 . .
C8B C9B H9BA 119.2 . .
C9B C10B C11B 120.4(9) . .
C9B C10B H10B 119.8 . .
C11B C10B H10B 119.8 . .
C10B C11B C12B 119.9(9) . .
C10B C11B H11B 120.1 . .
C12B C11B H11B 120.1 . .
C7B C12B C11B 119.4(9) . .
C7B C12B H12B 120.3 . .
C11B C12B H12B 120.3 . .
C3S C1S C2S 119.9(11) . .
C3S C1S H1SA 120.0 . .
C2S C1S H1SA 120.0 . .
C1S C2S C3S 120.5(10) . 2_776
C1S C2S H2SA 119.8 . .
C3S C2S H2SA 119.8 2_776 .
C1S C3S C2S 119.6(11) . 2_776
C1S C3S H3SA 120.2 . .
C2S C3S H3SA 120.2 2_776 .

loop_
_geom_bond_atom_site_label_1
_geom_bond_atom_site_label_2
_geom_bond_distance
_geom_bond_site_symmetry_2
Te O1 1.876(6) 2_676
Te C1B 2.136(7) .
Te C1A 2.162(8) .
Te O1 2.434(6) .
Te N2B 2.813(7) .
Te N1A 3.086(6) .
O1 Te 1.876(6) 2_676
N1A N2A 1.262(9) .
N1A C6A 1.420(10) .
N2A C7A 1.434(12) .
N1B N2B 1.252(10) .
N1B C6B 1.428(10) .
N2B C7B 1.434(10) .
C1A C2A 1.386(11) .
C1A C6A 1.402(11) .
C2A C3A 1.383(12) .
C2A H2AA 0.9500 .
C3A C4A 1.396(13) .
C3A H3AA 0.9500 .
C4A C5A 1.376(13) .
C4A H4AA 0.9500 .
C5A C6A 1.400(12) .
C5A H5AA 0.9500 .
C7A C12A 1.378(13) .
C7A C8A 1.403(11) .
C8A C9A 1.399(14) .
C8A H8AA 0.9500 .
C9A C10A 1.388(15) .
C9A H9AA 0.9500 .
C10A C11A 1.390(14) .
C10A H10A 0.9500 .
C11A C12A 1.389(13) .
C11A H11A 0.9500 .
C12A H12A 0.9500 .
C1B C6B 1.388(12) .
C1B C2B 1.401(11) .
C2B C3B 1.379(12) .
C2B H2BA 0.9500 .
C3B C4B 1.404(13) .
C3B H3BA 0.9500 .
C4B C5B 1.386(13) .
C4B H4BA 0.9500 .
C5B C6B 1.394(12) .
C5B H5BA 0.9500 .
C7B C12B 1.391(12) .
C7B C8B 1.409(13) .
C8B C9B 1.393(13) .
C8B H8BA 0.9500 .
C9B C10B 1.371(15) .
C9B H9BA 0.9500 .
C10B C11B 1.384(15) .
C10B H10B 0.9500 .
C11B C12B 1.392(13) .
C11B H11B 0.9500 .
C12B H12B 0.9500 .
C1S C3S 1.377(16) .
C1S C2S 1.382(17) .
C1S H1SA 0.9500 .
C2S C3S 1.384(17) 2_776
C2S H2SA 0.9500 .
C3S C2S 1.384(17) 2_776
C3S H3SA 0.9500 .

loop_
_geom_hbond_atom_site_label_D
_geom_hbond_atom_site_label_H
_geom_hbond_atom_site_label_A
_geom_hbond_distance_DH
_geom_hbond_distance_HA
_geom_hbond_distance_DA
_geom_hbond_angle_DHA
_geom_hbond_site_symmetry_A
C2B H2BA O1 0.95 2.54 3.112(10) 119.0 2_676
C9A H9AA O1 0.95 2.53 3.312(11) 139.2 1_556
C3S H3SA O1 0.95 2.58 3.354(13) 138.8 .

loop_
_geom_torsion_atom_site_label_1
_geom_torsion_atom_site_label_2
_geom_torsion_atom_site_label_3
_geom_torsion_atom_site_label_4
_geom_torsion
_geom_torsion_site_symmetry_1
_geom_torsion_site_symmetry_4
O1 Te O1 Te 0.0 2_676 2_676
C1B Te O1 Te 100.4(3) . 2_676
C1A Te O1 Te 34.1(11) . 2_676
N2B Te O1 Te 160.6(2) . 2_676
N1A Te O1 Te -97.9(3) . 2_676
O1 Te N1A N2A -71(3) 2_676 .
C1B Te N1A N2A 170(2) . .
C1A Te N1A N2A -150(3) . .
O1 Te N1A N2A 16(3) . .
N2B Te N1A N2A 128(3) . .
O1 Te N1A C6A 79.3(5) 2_676 .
C1B Te N1A C6A -39.3(6) . .
C1A Te N1A C6A 0.2(5) . .
O1 Te N1A C6A 166.3(4) . .
N2B Te N1A C6A -82.1(4) . .
C6A N1A N2A C7A -176.1(7) . .
Te N1A N2A C7A -28(3) . .
C6B N1B N2B C7B 178.1(7) . .
C6B N1B N2B Te -5.7(8) . .
O1 Te N2B N1B 39.8(9) 2_676 .
C1B Te N2B N1B 6.3(5) . .
C1A Te N2B N1B 102.5(6) . .
O1 Te N2B N1B -65.7(6) . .
N1A Te N2B N1B 153.5(6) . .
O1 Te N2B C7B -145.0(7) 2_676 .
C1B Te N2B C7B -178.5(8) . .
C1A Te N2B C7B -82.3(7) . .
O1 Te N2B C7B 109.4(7) . .
N1A Te N2B C7B -31.3(7) . .
O1 Te C1A C2A 64.7(7) 2_676 .
C1B Te C1A C2A -33.7(7) . .
O1 Te C1A C2A 31.8(15) . .
N2B Te C1A C2A -98.0(7) . .
N1A Te C1A C2A 173.7(8) . .
O1 Te C1A C6A -109.1(6) 2_676 .
C1B Te C1A C6A 152.4(7) . .
O1 Te C1A C6A -142.1(9) . .
N2B Te C1A C6A 88.1(6) . .
N1A Te C1A C6A -0.2(5) . .
C6A C1A C2A C3A -2.6(13) . .
Te C1A C2A C3A -176.4(7) . .
C1A C2A C3A C4A 0.3(14) . .
C2A C3A C4A C5A 1.8(14) . .
C3A C4A C5A C6A -1.6(14) . .
C4A C5A C6A C1A -0.7(13) . .
C4A C5A C6A N1A 175.5(8) . .
C2A C1A C6A C5A 2.8(12) . .
Te C1A C6A C5A 176.9(6) . .
C2A C1A C6A N1A -173.8(7) . .
Te C1A C6A N1A 0.4(9) . .
N2A N1A C6A C5A -3.8(12) . .
Te N1A C6A C5A -176.7(8) . .
N2A N1A C6A C1A 172.6(7) . .
Te N1A C6A C1A -0.2(6) . .
N1A N2A C7A C12A -3.0(13) . .
N1A N2A C7A C8A 176.2(8) . .
C12A C7A C8A C9A 0.9(14) . .
N2A C7A C8A C9A -178.3(8) . .
C7A C8A C9A C10A 0.0(14) . .
C8A C9A C10A C11A -1.5(15) . .
C9A C10A C11A C12A 2.1(15) . .
C8A C7A C12A C11A -0.3(14) . .
N2A C7A C12A C11A 178.8(9) . .
C10A C11A C12A C7A -1.2(15) . .
O1 Te C1B C6B -174.7(7) 2_676 .
C1A Te C1B C6B -82.6(7) . .
O1 Te C1B C6B 110.6(7) . .
N2B Te C1B C6B -5.4(6) . .
N1A Te C1B C6B -53.3(8) . .
O1 Te C1B C2B 7.0(6) 2_676 .
C1A Te C1B C2B 99.1(6) . .
O1 Te C1B C2B -67.8(6) . .
N2B Te C1B C2B 176.2(7) . .
N1A Te C1B C2B 128.3(5) . .
C6B C1B C2B C3B 0.4(12) . .
Te C1B C2B C3B 178.8(6) . .
C1B C2B C3B C4B -1.2(12) . .
C2B C3B C4B C5B 0.4(13) . .
C3B C4B C5B C6B 1.2(13) . .
C2B C1B C6B C5B 1.3(12) . .
Te C1B C6B C5B -177.0(6) . .
C2B C1B C6B N1B -176.4(7) . .
Te C1B C6B N1B 5.3(11) . .
C4B C5B C6B C1B -2.1(13) . .
C4B C5B C6B N1B 175.8(8) . .
N2B N1B C6B C1B 1.8(11) . .
N2B N1B C6B C5B -176.0(7) . .
N1B N2B C7B C12B 171.8(7) . .
Te N2B C7B C12B -3.3(11) . .
N1B N2B C7B C8B -11.3(11) . .
Te N2B C7B C8B 173.7(6) . .
C12B C7B C8B C9B -1.1(13) . .
N2B C7B C8B C9B -177.9(8) . .
C7B C8B C9B C10B 1.0(15) . .
C8B C9B C10B C11B -0.8(16) . .
C9B C10B C11B C12B 0.6(15) . .
C8B C7B C12B C11B 0.9(13) . .
N2B C7B C12B C11B 177.9(8) . .
C10B C11B C12B C7B -0.6(14) . .
C3S C1S C2S C3S -1.3(19) . 2_776
C2S C1S C3S C2S 1.3(19) . 2_776
